data_2200492
loop_
_publ_author_name
'Peter Hald'
'Alan Hazell'
'Torben R. Jensen'
'Helle F. Jensen'
'Jens-Erik J\/orgensen'

_publ_section_title
;Aqua[<i>N</i>,<i>N</i>'-ethylenebis(salicylideneaminato-<i>N</i>,<i>O</i>)]oxovanadium(V)
 nitrate 0.76-hydrate
;
_journal_issue 7
_journal_name_full 'Acta Crystallographica Section E'
_journal_page_first m310
_journal_page_last m312
_journal_paper_doi 10.1107/S1600536801009850
_journal_volume 57
_journal_year 2001
_chemical_formula_iupac '[VO (C16 H16 N2 O2) (H2 O)] N O3, 0.76H2 O'
_chemical_formula_moiety 'C16 H16 N2 O4 V1 1+, N1 O3 1-, 0.76H2 O1'
_chemical_formula_sum 'C16 H17.52 N3 O7.76 V'
_chemical_formula_weight 426.97
_chemical_name_common '[V^V^O(salen)(H~2~O)](NO~3~),0.76H~2~O'
_chemical_name_systematic
;N,N'-ethylene-bis(salicylideneaminato-N,O oxovanadium(V) nitrate
 hydrate(0.76)
;
_space_group_IT_number 2
_symmetry_cell_setting triclinic
_symmetry_space_group_name_Hall '-P 1'
_symmetry_space_group_name_H-M 'P -1'
_atom_type_scat_source IntTabIV
_cell_angle_alpha 74.995(2)
_cell_angle_beta 74.022(2)
_cell_angle_gamma 85.559(3)
_cell_formula_units_Z 2
_cell_length_a 9.4820(10)
_cell_length_b 9.8590(10)
_cell_length_c 10.324(2)
_cell_measurement_reflns_used 9019
_cell_measurement_temperature 120
_cell_measurement_theta_max 29.68
_cell_measurement_theta_min 2.14
_cell_volume 896.2(2)
_computing_cell_refinement 'SAINT (Siemens, 1995)'
_computing_data_collection 'SMART (Siemens, 1995)'
_computing_data_reduction SAINT
_computing_molecular_graphics
;
ORTEPIII (Burnett & Johnson, 1996) and KRYSTAL
;
_computing_publication_material KRYSTAL
_computing_structure_refinement 'modified ORFLS (Busing et al., 1962) and KRYSTAL (Hazell, 1995)'
_computing_structure_solution
;
SIR97 (Altomare et al., 1997 ) and KRYSTAL
;
_diffrn_ambient_temperature 120
_diffrn_measured_fraction_theta_full .91
_diffrn_measured_fraction_theta_max .91
_diffrn_measurement_device 'Siemens SMART CCD'
_diffrn_measurement_method '\w rotation scans with narrow frames'
_diffrn_radiation_monochromator graphite
_diffrn_radiation_source 'x-ray tube'
_diffrn_radiation_type MoK\a
_diffrn_radiation_wavelength .71073
_diffrn_reflns_av_R_equivalents .074
_diffrn_reflns_limit_h_max 12
_diffrn_reflns_limit_h_min -13
_diffrn_reflns_limit_k_max 13
_diffrn_reflns_limit_k_min -13
_diffrn_reflns_limit_l_max 13
_diffrn_reflns_limit_l_min -14
_diffrn_reflns_number 12081
_diffrn_reflns_reduction_process 12081
_diffrn_reflns_theta_full 29.68
_diffrn_reflns_theta_max 29.68
_diffrn_reflns_theta_min 2.14
_diffrn_standards_decay_% 0
_exptl_absorpt_coefficient_mu .604
_exptl_absorpt_correction_T_max .872
_exptl_absorpt_correction_T_min .741
_exptl_absorpt_correction_type integration
_exptl_absorpt_process_details '(XPREP; Siemens, 1995)'
_exptl_crystal_colour violet
_exptl_crystal_density_diffrn 1.582
_exptl_crystal_density_meas ?
_exptl_crystal_density_method 'not measured'
_exptl_crystal_description block
_exptl_crystal_F_000 439.20
_exptl_crystal_size_max .50
_exptl_crystal_size_mid .40
_exptl_crystal_size_min .24
_refine_diff_density_max .40(8)
_refine_diff_density_min -.81(8)
_refine_ls_extinction_method none
_refine_ls_goodness_of_fit_ref .970
_refine_ls_hydrogen_treatment mixed
_refine_ls_matrix_type full
_refine_ls_number_constraints 2
_refine_ls_number_parameters 264
_refine_ls_number_reflns 4190
_refine_ls_number_restraints 0
_refine_ls_R_factor_gt .036
_refine_ls_shift/su_max .0018
_refine_ls_shift/su_mean .0001
_refine_ls_structure_factor_coef F
_refine_ls_weighting_details 'w= 1/{[\s~cs~(F^2^)+0.2+1.03F^2^]^1/2^ - |F|}^2^'
_refine_ls_weighting_scheme calc
_refine_ls_wR_factor_ref .040
_reflns_number_gt 4190
_reflns_number_total 4646
_reflns_threshold_expression I>3\s(I)
_cod_data_source_file na6088.cif
_cod_data_source_block I
_cod_depositor_comments
;
The following automatic conversions were performed:

'_atom_site_thermal_displace_type' tag value 'Uij' was replaced with
'Uani' value 29 times.

Automatic conversion script
Id: cif_fix_values 1646 2011-03-28 12:23:43Z adriana 

The following automatic conversions were performed:

'_exptl_crystal_density_meas' value 'not measured' was changed to '?'
- the value is perceived as not measured.

Automatic conversion script
Id: cif_fix_values 3008 2015-01-20 13:52:24Z robertas 
;
_cod_original_cell_volume 896.1(2)
_cod_original_sg_symbol_Hall '-p 1'
_cod_original_formula_sum 'C16 H17.52 N3 O7.76 V1'
_cod_database_code 2200492

loop_
_symmetry_equiv_pos_as_xyz
+x,+y,+z
-x,-y,-z

loop_
_atom_site_aniso_label
_atom_site_aniso_U_11
_atom_site_aniso_U_22
_atom_site_aniso_U_33
_atom_site_aniso_U_12
_atom_site_aniso_U_13
_atom_site_aniso_U_23
V .01600(10) .01460(10) .01560(10) -.00260(10) -.00390(10) -.00340(10)
O1 .0216(6) .0150(5) .0251(6) -.0032(5) -.0094(5) -.0032(5)
O2 .0250(6) .0152(5) .0185(6) -.0047(5) -.0073(5) -.0025(4)
O3 .0227(6) .0189(6) .0223(6) -.0019(5) -.0028(5) -.0062(5)
O4 .0259(7) .0255(6) .0163(6) .0045(5) -.0018(5) -.0020(5)
N1 .0172(7) .0238(7) .0153(7) -.0029(6) -.0022(5) -.0027(5)
N2 .0199(7) .0283(8) .0147(7) -.0061(6) -.0044(5) -.0035(6)
C1 .0207(8) .0155(7) .0171(8) -.0033(6) .0011(6) -.0033(6)
C2 .0296(9) .0220(9) .0204(9) -.0067(7) -.0027(7) -.0057(7)
C3 .0421(11) .0234(9) .0246(9) -.0115(8) .0010(8) -.0106(7)
C4 .0462(12) .0166(8) .0272(10) -.0052(8) .0039(9) -.0071(7)
C5 .0342(10) .0177(8) .0206(9) .0014(7) .0018(7) -.0015(7)
C6 .0225(8) .0183(8) .0170(8) -.0009(6) .0020(6) -.0036(6)
C7 .0197(8) .0232(8) .0161(8) .0016(7) -.0003(6) -.0006(6)
C8 .0245(9) .0335(10) .0158(8) -.0074(8) -.0062(7) -.0014(7)
C9 .0227(9) .0374(10) .0192(9) -.0094(8) -.0080(7) .0013(7)
C10 .0221(8) .0302(9) .0192(8) -.0106(7) -.0032(7) -.0066(7)
C11 .0197(8) .0225(8) .0207(8) -.0063(7) -.0007(7) -.0065(7)
C12 .0258(9) .0260(9) .0305(10) -.0109(7) -.0022(8) -.0094(8)
C13 .0253(9) .0181(8) .0390(11) -.0065(7) .0007(8) -.0052(8)
C14 .0215(9) .0193(8) .0363(11) -.0006(7) -.0053(8) .0014(7)
C15 .0221(8) .0199(8) .0281(9) -.0023(7) -.0077(7) -.0026(7)
C16 .0175(8) .0155(7) .0199(8) -.0024(6) -.0004(6) -.0040(6)
N3 .0204(7) .0337(9) .0188(7) -.0017(6) -.0074(6) -.0001(6)
O5 .0378(8) .0289(7) .0211(7) .0057(6) -.0020(6) .0028(6)
O6 .0551(11) .0285(8) .0531(11) .0038(7) -.0257(9) .0006(7)
O7 .0485(11) .1165(18) .0193(8) .0293(11) -.0118(7) -.0224(9)
O8 .060(2) .064(4) .067(3) -.017(2) -.035(2) .029(3)
O9 .140(18) .048(10) .064(11) .012(10) .012(10) -.002(8)

loop_
_atom_site_label
_atom_site_fract_x
_atom_site_fract_y
_atom_site_fract_z
_atom_site_U_iso_or_equiv
_atom_site_thermal_displace_type
_atom_site_occupancy
_atom_site_type_symbol
V .84705(3) .28602(3) .78131(3) .0154(2) Uani 1 V
O1 .97500(10) .41210(10) .78570(10) .0200(10) Uani 1 O
O2 .79950(10) .16240(10) .95280(10) .0190(10) Uani 1 O
O3 .95700(10) .18990(10) .69560(10) .0220(10) Uani 1 O
O4 .67680(10) .41360(10) .89400(10) .0240(10) Uani 1 O
N1 .8049(2) .4396(2) .61410(10) .0190(10) Uani 1 N
N2 .6686(2) .2064(2) .74580(10) .0210(10) Uani 1 N
C1 .9768(2) .5528(2) .7578(2) .0190(10) Uani 1 C
C2 1.0569(2) .6160(2) .8212(2) .0240(10) Uani 1 C
C3 1.0648(2) .7615(2) .7877(2) .0310(10) Uani 1 C
C4 .9963(3) .8441(2) .6918(2) .0320(10) Uani 1 C
C5 .9186(2) .7820(2) .6277(2) .0270(10) Uani 1 C
C6 .9075(2) .6345(2) .6598(2) .0210(10) Uani 1 C
C7 .8317(2) .5718(2) .5866(2) .0210(10) Uani 1 C
C8 .7209(2) .3880(2) .5359(2) .0250(10) Uani 1 C
C9 .5988(2) .2991(2) .6454(2) .0270(10) Uani 1 C
C10 .6270(2) .0781(2) .8002(2) .0240(10) Uani 1 C
C11 .6830(2) -.0186(2) .9051(2) .0210(10) Uani 1 C
C12 .6453(2) -.1616(2) .9402(2) .0270(10) Uani 1 C
C13 .6906(2) -.2565(2) 1.0440(2) .0290(10) Uani 1 C
C14 .7698(2) -.2101(2) 1.1193(2) .0280(10) Uani 1 C
C15 .8066(2) -.0699(2) 1.0895(2) .0240(10) Uani 1 C
C16 .7658(2) .0259(2) .9807(2) .0190(10) Uani 1 C
N3 .5320(2) .3012(2) 1.2758(2) .0250(10) Uani 1 N
O5 .5377(2) .39680(10) 1.16580(10) .0330(10) Uani 1 O
O6 .5796(2) .1825(2) 1.2654(2) .0460(10) Uani 1 O
O7 .4770(2) .3270(3) 1.3890(2) .0610(10) Uani 1 O
O8 .6715(5) -.0127(7) 1.4919(6) .068(4) Uani .590(10) O
O9 .658(3) -.078(2) 1.434(2) .095(15) Uani .170(10) O
HO4a .6359 .3959 .9816 .030 Uiso 1 H
HO4b .6157 .4757 .8673 .030 Uiso 1 H
HO8a .5882 -.0534 1.5228 .100 Uiso .59 H
HO8b .6478 .0353 1.4189 .100 Uiso .59 H
H2 1.1052 .5603 .8863 .029 Uiso 1 H
H3 1.1180 .8052 .8314 .037 Uiso 1 H
H4 1.0029 .9434 .6701 .039 Uiso 1 H
H5 .8723 .8389 .5615 .032 Uiso 1 H
H7 .7991 .6324 .5126 .026 Uiso 1 H
H8a .7819 .3328 .4792 .030 Uiso 1 H
H8b .6811 .4645 .4792 .030 Uiso 1 H
H9a .5274 .3573 .6898 .032 Uiso 1 H
H9b .5533 .2454 .6040 .032 Uiso 1 H
H10 .5541 .0451 .7688 .028 Uiso 1 H
H12 .5877 -.1926 .8913 .033 Uiso 1 H
H13 .6681 -.3532 1.0643 .035 Uiso 1 H
H14 .7991 -.2757 1.1925 .033 Uiso 1 H
H15 .8593 -.0396 1.1428 .028 Uiso 1 H

loop_
_geom_angle_atom_site_label_1
_geom_angle_atom_site_label_2
_geom_angle_atom_site_label_3
_geom_angle
_geom_angle_publ_flag
O1 V O2 107.43(6) no
O1 V O3 100.35(6) no
O1 V O4 84.62(6) no
O1 V N1 85.43(6) no
O1 V N2 160.09(6) no
O2 V O3 99.55(6) no
O2 V O4 80.93(5) no
O2 V N1 155.40(6) no
O2 V N2 86.46(6) no
O3 V O4 174.55(6) no
O3 V N1 98.55(6) no
O3 V N2 91.02(6) no
N1 V N2 76.69(6) no
O4 V N1 79.51(5) no
O4 V N2 83.58(6) no
V O1 C1 133.80(10) no
V O2 C16 126.60(10) no
V N1 C7 125.60(10) no
V N1 C8 113.80(10) no
V N2 C9 117.00(10) no
V N2 C10 122.30(10) no
C7 N1 C8 120.2(2) no
C9 N2 C10 120.5(2) no
O1 C1 C2 118.8(2) no
O1 C1 C6 120.4(2) no
C2 C1 C6 120.7(2) no
C1 C2 C3 119.1(2) no
C2 C3 C4 121.1(2) no
C3 C4 C5 120.1(2) no
C4 C5 C6 120.4(2) no
C1 C6 C5 118.7(2) no
C1 C6 C7 121.9(2) no
C5 C6 C7 119.3(2) no
N1 C7 C6 124.9(2) no
N1 C8 C9 105.50(10) no
N2 C9 C8 106.10(10) no
N2 C10 C11 124.7(2) no
C12 C11 C16 118.8(2) no
C10 C11 C16 122.2(2) no
C10 C11 C12 118.8(2) no
C11 C12 C13 120.8(2) no
C12 C13 C14 119.6(2) no
C13 C14 C15 121.3(2) no
C14 C15 C16 119.4(2) no
O2 C16 C15 119.6(2) no
O2 C16 C11 120.3(2) no
C11 C16 C15 120.1(2) no
O5 N3 O6 118.7(2) no
O5 N3 O7 119.4(2) no
O6 N3 O7 121.9(2) no
HO4a O4 HO4b 97.9 no
C3 C2 H2 120.5 no
C1 C2 H2 120.5 no
C4 C3 H3 119.5 no
C2 C3 H3 119.5 no
C5 C4 H4 120.0 no
C3 C4 H4 120.0 no
C4 C5 H5 119.8 no
C6 C5 H5 119.8 no
N1 C7 H7 117.5 no
C6 C7 H7 117.5 no
H8a C8 H8b 109.5 no
N1 C8 H8a 110.5 no
C9 C8 H8a 110.5 no
N1 C8 H8b 110.5 no
C9 C8 H8b 110.5 no
H9a C9 H9b 109.5 no
N2 C9 H9a 110.3 no
C8 C9 H9a 110.3 no
N2 C9 H9b 110.3 no
C8 C9 H9b 110.3 no
N2 C10 H10 117.7 no
C11 C10 H10 117.7 no
C13 C12 H12 119.6 no
C11 C12 H12 119.6 no
C12 C13 H13 120.2 no
C14 C13 H13 120.2 no
C15 C14 H14 119.4 no
C13 C14 H14 119.4 no
C14 C15 H15 120.3 no
C16 C15 H15 120.3 no
HO8a O8 HO8b 91.1 no

loop_
_geom_bond_atom_site_label_1
_geom_bond_atom_site_label_2
_geom_bond_distance
_geom_bond_publ_flag
V O1 1.8200(10) yes
V O2 1.8310(10) yes
V O3 1.5940(10) yes
V O4 2.2250(10) yes
V N1 2.090(2) yes
V N2 2.076(2) yes
O1 C1 1.342(2) no
O2 C16 1.346(2) no
N1 C7 1.290(2) no
N1 C8 1.474(2) no
N2 C10 1.288(2) no
N2 C9 1.464(2) no
C1 C2 1.396(2) no
C1 C6 1.402(3) no
C2 C3 1.389(3) no
C3 C4 1.386(3) no
C4 C5 1.380(3) no
C5 C6 1.411(2) no
C6 C7 1.442(3) no
C8 C9 1.520(2) no
C10 C11 1.438(3) no
C11 C16 1.410(2) no
C11 C12 1.410(2) no
C12 C13 1.371(3) no
C13 C14 1.391(3) no
C14 C15 1.386(2) no
C15 C16 1.392(2) no
N3 O5 1.265(2) no
N3 O6 1.241(2) no
N3 O7 1.226(2) no
O4 HO4b .856 no
O4 HO4a .856 no
C2 H2 .950 no
C3 H3 .950 no
C4 H4 .950 no
C5 H5 .950 no
C7 H7 .950 no
C8 H8a .950 no
C8 H8b .950 no
C9 H9a .950 no
C9 H9b .950 no
C10 H10 .950 no
C12 H12 .950 no
C13 H13 .950 no
C14 H14 .950 no
C15 H15 .950 no
O8 HO8a .855 no
O8 HO8b .857 no

loop_
_geom_contact_atom_site_label_1
_geom_contact_atom_site_label_2
_geom_contact_distance
_geom_contact_site_symmetry_2
_geom_contact_publ_flag
V V 8.4090(10) 2_667 no
